data_1545148
loop_
_publ_author_name
'Heo, Jung-Moo'
'Kim, Youngmee'
'Han, Seulki'
'Joung, Joonyoung F.'
'Lee, Sang-hwa'
'Han, Sejin'
'Noh, Jaegeun'
'Kim, Jaeyong'
'Park, Sungnam'
'Lee, Haiwon'
'Choi, Yoon Mi'
'Jung, Young-Sik'
'Kim, Jong-Man'

_publ_section_title
;
 Chromogenic Tubular Polydiacetylenes from Topochemical Polymerization of
 Self-Assembled Macrocyclic Diacetylenes
;
_journal_issue 3
_journal_name_full Macromolecules
_journal_page_first 900
_journal_paper_doi 10.1021/acs.macromol.6b02493
_journal_volume 50
_journal_year 2017
_chemical_formula_sum 'C44 H52 O8'
_chemical_formula_weight 708.85
_chemical_name_systematic
;
 ?
;
_space_group_crystal_system monoclinic
_space_group_IT_number 14
_space_group_name_Hall '-P 2ybc'
_space_group_name_H-M_alt 'P 1 21/c 1'
_symmetry_space_group_name_Hall '-P 2ybc'
_symmetry_space_group_name_H-M 'P 1 21/c 1'
_atom_sites_solution_hydrogens geom
_audit_creation_method SHELXL-2013
_cell_angle_alpha 90
_cell_angle_beta 94.6748(17)
_cell_angle_gamma 90
_cell_formula_units_Z 2
_cell_length_a 4.7766(2)
_cell_length_b 41.0190(13)
_cell_length_c 12.2047(4)
_cell_measurement_reflns_used 9126
_cell_measurement_temperature 293(2)
_cell_measurement_theta_max 28.3102
_cell_measurement_theta_min 2.5871
_cell_volume 2383.33(15)
_computing_cell_refinement 'SAINT V8.34A (Bruker AXS Inc., 2013)'
_computing_data_collection 'Bruker Instrument Service v2013.12.0.0'
_computing_data_reduction 'SAINT V8.34A (Bruker AXS Inc., 2013)'
_computing_structure_refinement 'SHELXL-2013 (Sheldrick, 2013)'
_diffrn_ambient_temperature 293(2)
_diffrn_measured_fraction_theta_full 0.927
_diffrn_measured_fraction_theta_max 0.955
_diffrn_measurement_device_type 'Bruker APEX-II CCD'
_diffrn_measurement_method '\f and \w scans'
_diffrn_radiation_type MoK\a
_diffrn_radiation_wavelength 0.71073
_diffrn_reflns_av_R_equivalents 0.0379
_diffrn_reflns_av_unetI/netI 0.0190
_diffrn_reflns_Laue_measured_fraction_full 0.927
_diffrn_reflns_Laue_measured_fraction_max 0.955
_diffrn_reflns_limit_h_max 5
_diffrn_reflns_limit_h_min -5
_diffrn_reflns_limit_k_max 48
_diffrn_reflns_limit_k_min -48
_diffrn_reflns_limit_l_max 14
_diffrn_reflns_limit_l_min -14
_diffrn_reflns_number 57567
_diffrn_reflns_point_group_measured_fraction_full 0.927
_diffrn_reflns_point_group_measured_fraction_max 0.955
_diffrn_reflns_theta_full 25.242
_diffrn_reflns_theta_max 25.000
_diffrn_reflns_theta_min 1.946
_exptl_absorpt_coefficient_mu 0.067
_exptl_absorpt_correction_T_max 0.99
_exptl_absorpt_correction_T_min 0.98
_exptl_absorpt_correction_type multi-scan
_exptl_absorpt_process_details 'SADABS V2012/1 (Bruker AXS Inc.)'
_exptl_crystal_colour violet
_exptl_crystal_density_diffrn 0.988
_exptl_crystal_description block
_exptl_crystal_F_000 760
_exptl_crystal_size_max 0.35
_exptl_crystal_size_mid 0.30
_exptl_crystal_size_min 0.10
_refine_diff_density_max 0.474
_refine_diff_density_min -0.243
_refine_diff_density_rms 0.055
_refine_ls_extinction_method none
_refine_ls_goodness_of_fit_ref 1.093
_refine_ls_hydrogen_treatment constr
_refine_ls_matrix_type full
_refine_ls_number_parameters 235
_refine_ls_number_reflns 4012
_refine_ls_number_restraints 0
_refine_ls_restrained_S_all 1.093
_refine_ls_R_factor_all 0.1218
_refine_ls_R_factor_gt 0.1100
_refine_ls_shift/su_max 0.000
_refine_ls_shift/su_mean 0.000
_refine_ls_structure_factor_coef Fsqd
_refine_ls_weighting_details 'w=1/[\s^2^(Fo^2^)+(0.0786P)^2^+3.9690P] where P=(Fo^2^+2Fc^2^)/3'
_refine_ls_weighting_scheme calc
_refine_ls_wR_factor_gt 0.2433
_refine_ls_wR_factor_ref 0.2508
_reflns_Friedel_coverage 0.000
_reflns_number_gt 3426
_reflns_number_total 4012
_reflns_threshold_expression 'I > 2\s(I)'
_cod_data_source_file ma6b02493_si_004.cif
_cod_data_source_block MCDA-3
_cod_depositor_comments 'Adding full bibliography for 1545148.cif.'
_cod_database_code 1545148
_shelx_space_group_comment
;
The symmetry employed for this shelxl refinement is uniquely defined
by the following loop, which should always be used as a source of
symmetry information in preference to the above space-group names.
They are only intended as comments.
;
_shelx_estimated_absorpt_t_min 0.979
_shelx_estimated_absorpt_t_max 0.993
_platon_squeeze_void_probe_radius 1.20
_shelxl_version_number 2013-4

loop_
_space_group_symop_operation_xyz
'x, y, z'
'-x, y+1/2, -z+1/2'
'-x, -y, -z'
'x, -y-1/2, z-1/2'

loop_
_atom_site_label
_atom_site_type_symbol
_atom_site_fract_x
_atom_site_fract_y
_atom_site_fract_z
_atom_site_U_iso_or_equiv
_atom_site_adp_type
_atom_site_occupancy
_atom_site_site_symmetry_order
_atom_site_calc_flag
_atom_site_refinement_flags_posn
_atom_site_refinement_flags_adp
_atom_site_refinement_flags_occupancy
C1 C 0.7507(7) 0.13437(9) 0.2128(3) 0.0415(8) Uani 1 1 d . . .
C2 C 0.5953(7) 0.13572(9) 0.3044(3) 0.0464(9) Uani 1 1 d . . .
H2 H 0.6036 0.1185 0.3540 0.056 Uiso 1 1 calc R U .
C3 C 0.4320(7) 0.16191(9) 0.3221(3) 0.0455(9) Uani 1 1 d . . .
C4 C 0.4189(8) 0.18804(10) 0.2495(3) 0.0525(10) Uani 1 1 d . . .
H4 H 0.3082 0.2061 0.2623 0.063 Uiso 1 1 calc R U .
C5 C 0.5744(8) 0.18701(9) 0.1565(3) 0.0492(9) Uani 1 1 d . . .
C6 C 0.7387(7) 0.16008(9) 0.1388(3) 0.0446(8) Uani 1 1 d . . .
H6 H 0.8412 0.1592 0.0772 0.054 Uiso 1 1 calc R U .
C7 C 0.5629(11) 0.21487(10) 0.0808(4) 0.0694(12) Uani 1 1 d . . .
C8 C 0.7040(17) 0.23658(13) -0.0862(6) 0.120(3) Uani 1 1 d . . .
H8A H 0.7658 0.2562 -0.0485 0.180 Uiso 1 1 calc R U .
H8B H 0.5197 0.2399 -0.1219 0.180 Uiso 1 1 calc R U .
H8C H 0.8320 0.2312 -0.1401 0.180 Uiso 1 1 calc R U .
C9 C 1.0518(8) 0.10252(9) 0.1088(3) 0.0492(9) Uani 1 1 d . . .
H9A H 1.1767 0.1207 0.0986 0.059 Uiso 1 1 calc R U .
H9B H 0.9188 0.1010 0.0445 0.059 Uiso 1 1 calc R U .
C10 C 1.2175(8) 0.07145(10) 0.1235(4) 0.0599(11) Uani 1 1 d . . .
H10A H 1.3547 0.0740 0.1861 0.072 Uiso 1 1 calc R U .
H10B H 1.3198 0.0681 0.0590 0.072 Uiso 1 1 calc R U .
C11 C 1.0440(8) 0.04133(10) 0.1412(4) 0.0592(11) Uani 1 1 d . . .
H11A H 0.8999 0.0393 0.0809 0.071 Uiso 1 1 calc R U .
H11B H 0.9509 0.0439 0.2085 0.071 Uiso 1 1 calc R U .
C12 C 1.2187(9) 0.01047(10) 0.1489(4) 0.0628(11) Uani 1 1 d . . .
H12A H 1.3076 0.0077 0.0808 0.075 Uiso 1 1 calc R U .
H12B H 1.3664 0.0130 0.2077 0.075 Uiso 1 1 calc R U .
C13 C 1.0526(10) -0.01990(11) 0.1699(5) 0.0732(13) Uani 1 1 d . . .
H13A H 0.9782 -0.0181 0.2412 0.088 Uiso 1 1 calc R U .
H13B H 0.8948 -0.0215 0.1148 0.088 Uiso 1 1 calc R U .
C14 C 1.2217(10) -0.04971(11) 0.1669(4) 0.0689(12) Uani 1 1 d . . .
C15 C 1.3631(10) -0.07335(10) 0.1624(4) 0.0607(11) Uani 1 1 d . . .
C16 C 1.5218(9) -0.10119(10) 0.1584(4) 0.0591(10) Uani 1 1 d . . .
C17 C 1.6583(10) -0.12556(11) 0.1548(3) 0.0602(11) Uani 1 1 d . . .
C18 C 1.8309(12) -0.15452(13) 0.1523(4) 0.0784(15) Uani 1 1 d . . .
H18A H 1.9572 -0.1521 0.0945 0.094 Uiso 1 1 calc R U .
H18B H 1.7104 -0.1731 0.1339 0.094 Uiso 1 1 calc R U .
C19 C -0.0026(11) 0.16151(13) 0.7407(4) 0.0788(15) Uani 1 1 d . . .
H19A H -0.1127 0.1423 0.7201 0.095 Uiso 1 1 calc R U .
H19B H -0.1332 0.1790 0.7533 0.095 Uiso 1 1 calc R U .
C20 C 0.1600(9) 0.17087(11) 0.6464(4) 0.0627(11) Uani 1 1 d . . .
H20A H 0.2895 0.1534 0.6325 0.075 Uiso 1 1 calc R U .
H20B H 0.2701 0.1902 0.6660 0.075 Uiso 1 1 calc R U .
C21 C -0.0236(9) 0.17762(11) 0.5426(3) 0.0595(11) Uani 1 1 d . . .
H21A H -0.1524 0.1950 0.5578 0.071 Uiso 1 1 calc R U .
H21B H -0.1354 0.1583 0.5249 0.071 Uiso 1 1 calc R U .
C22 C 0.1233(9) 0.18707(10) 0.4414(4) 0.0586(10) Uani 1 1 d . . .
H22A H -0.0131 0.1921 0.3805 0.070 Uiso 1 1 calc R U .
H22B H 0.2419 0.2060 0.4565 0.070 Uiso 1 1 calc R U .
O1 O 0.9065(6) 0.10735(6) 0.2050(2) 0.0544(7) Uani 1 1 d . . .
O2 O 0.2859(6) 0.15992(7) 0.4166(2) 0.0620(8) Uani 1 1 d . . .
O3 O 0.5025(17) 0.24282(18) 0.1129(6) 0.075(2) Uiso 0.5 1 d . . P
O3* O 0.3838(16) 0.23741(18) 0.0821(6) 0.075(2) Uiso 0.5 1 d . . P
O4 O 0.6957(8) 0.21026(7) -0.0081(3) 0.0785(10) Uani 1 1 d . . .

loop_
_atom_site_aniso_label
_atom_site_aniso_U_11
_atom_site_aniso_U_22
_atom_site_aniso_U_33
_atom_site_aniso_U_23
_atom_site_aniso_U_13
_atom_site_aniso_U_12
C1 0.0358(17) 0.0462(19) 0.0425(18) -0.0109(15) 0.0036(14) -0.0031(15)
C2 0.0451(19) 0.054(2) 0.0395(19) -0.0043(16) -0.0010(15) -0.0009(17)
C3 0.0444(19) 0.059(2) 0.0336(18) -0.0060(16) 0.0058(15) -0.0018(17)
C4 0.042(2) 0.058(2) 0.058(2) -0.0227(19) 0.0040(17) 0.0040(17)
C5 0.046(2) 0.050(2) 0.052(2) -0.0078(17) 0.0079(17) -0.0036(17)
C6 0.0428(19) 0.049(2) 0.0427(19) -0.0135(16) 0.0089(15) -0.0015(16)
C7 0.084(3) 0.045(2) 0.082(3) -0.003(2) 0.025(3) 0.013(2)
C8 0.180(7) 0.061(3) 0.128(5) 0.038(3) 0.066(5) 0.017(4)
C9 0.046(2) 0.048(2) 0.054(2) -0.0061(17) 0.0098(17) 0.0018(17)
C10 0.049(2) 0.058(2) 0.074(3) 0.003(2) 0.009(2) 0.0060(19)
C11 0.050(2) 0.057(2) 0.071(3) -0.003(2) 0.009(2) 0.0069(19)
C12 0.058(2) 0.057(2) 0.073(3) 0.002(2) 0.008(2) 0.012(2)
C13 0.066(3) 0.064(3) 0.091(4) 0.010(2) 0.017(3) 0.009(2)
C14 0.070(3) 0.055(3) 0.081(3) 0.012(2) 0.003(2) -0.003(2)
C15 0.072(3) 0.048(2) 0.062(3) 0.0087(19) 0.006(2) -0.005(2)
C16 0.064(3) 0.054(2) 0.059(3) 0.0087(19) 0.004(2) -0.004(2)
C17 0.071(3) 0.062(3) 0.048(2) 0.0091(19) 0.008(2) 0.001(2)
C18 0.104(4) 0.087(3) 0.047(2) 0.003(2) 0.022(2) 0.035(3)
C19 0.085(3) 0.088(3) 0.066(3) 0.011(2) 0.028(3) 0.036(3)
C20 0.058(2) 0.069(3) 0.062(3) -0.006(2) 0.013(2) 0.012(2)
C21 0.062(2) 0.064(3) 0.054(2) -0.0008(19) 0.015(2) 0.010(2)
C22 0.055(2) 0.053(2) 0.067(3) 0.0032(19) 0.000(2) 0.0094(19)
O1 0.0606(16) 0.0497(15) 0.0539(16) 0.0033(12) 0.0106(13) 0.0108(13)
O2 0.0617(17) 0.0650(18) 0.0609(17) 0.0024(14) 0.0152(14) 0.0144(14)
O4 0.119(3) 0.0482(17) 0.072(2) 0.0083(14) 0.032(2) 0.0087(17)

loop_
_atom_type_symbol
_atom_type_description
_atom_type_scat_dispersion_real
_atom_type_scat_dispersion_imag
_atom_type_scat_source
C C 0.0033 0.0016 'International Tables Vol C Tables 4.2.6.8 and 6.1.1.4'
H H 0.0000 0.0000 'International Tables Vol C Tables 4.2.6.8 and 6.1.1.4'
O O 0.0106 0.0060 'International Tables Vol C Tables 4.2.6.8 and 6.1.1.4'

loop_
_geom_angle_atom_site_label_1
_geom_angle_atom_site_label_2
_geom_angle_atom_site_label_3
_geom_angle
_geom_angle_site_symmetry_1
_geom_angle_site_symmetry_3
O1 C1 C6 125.1(3) . .
O1 C1 C2 115.2(3) . .
C6 C1 C2 119.8(3) . .
C3 C2 C1 120.7(3) . .
C3 C2 H2 119.6 . .
C1 C2 H2 119.6 . .
C2 C3 C4 120.4(3) . .
C2 C3 O2 114.7(3) . .
C4 C3 O2 124.9(3) . .
C3 C4 C5 119.5(3) . .
C3 C4 H4 120.3 . .
C5 C4 H4 120.3 . .
C6 C5 C4 119.6(4) . .
C6 C5 C7 121.1(3) . .
C4 C5 C7 119.3(4) . .
C5 C6 C1 120.0(3) . .
C5 C6 H6 120.0 . .
C1 C6 H6 120.0 . .
O3 C7 O3* 31.9(4) . .
O3 C7 O4 121.9(5) . .
O3* C7 O4 119.3(5) . .
O3 C7 C5 120.9(5) . .
O3* C7 C5 123.6(5) . .
O4 C7 C5 114.3(3) . .
O4 C8 H8A 109.5 . .
O4 C8 H8B 109.5 . .
H8A C8 H8B 109.5 . .
O4 C8 H8C 109.5 . .
H8A C8 H8C 109.5 . .
H8B C8 H8C 109.5 . .
O1 C9 C10 107.8(3) . .
O1 C9 H9A 110.1 . .
C10 C9 H9A 110.1 . .
O1 C9 H9B 110.1 . .
C10 C9 H9B 110.1 . .
H9A C9 H9B 108.5 . .
C9 C10 C11 114.8(3) . .
C9 C10 H10A 108.6 . .
C11 C10 H10A 108.6 . .
C9 C10 H10B 108.6 . .
C11 C10 H10B 108.6 . .
H10A C10 H10B 107.5 . .
C10 C11 C12 112.7(3) . .
C10 C11 H11A 109.1 . .
C12 C11 H11A 109.1 . .
C10 C11 H11B 109.1 . .
C12 C11 H11B 109.1 . .
H11A C11 H11B 107.8 . .
C13 C12 C11 113.9(3) . .
C13 C12 H12A 108.8 . .
C11 C12 H12A 108.8 . .
C13 C12 H12B 108.8 . .
C11 C12 H12B 108.8 . .
H12A C12 H12B 107.7 . .
C14 C13 C12 112.7(4) . .
C14 C13 H13A 109.1 . .
C12 C13 H13A 109.1 . .
C14 C13 H13B 109.1 . .
C12 C13 H13B 109.1 . .
H13A C13 H13B 107.8 . .
C15 C14 C13 178.0(5) . .
C14 C15 C16 178.5(5) . .
C17 C16 C15 179.5(5) . .
C16 C17 C18 178.2(5) . .
C17 C18 C19 114.1(4) . 3_756
C17 C18 H18A 108.7 . .
C19 C18 H18A 108.7 3_756 .
C17 C18 H18B 108.7 . .
C19 C18 H18B 108.7 3_756 .
H18A C18 H18B 107.6 . .
C20 C19 C18 115.8(4) . 3_756
C20 C19 H19A 108.3 . .
C18 C19 H19A 108.3 3_756 .
C20 C19 H19B 108.3 . .
C18 C19 H19B 108.3 3_756 .
H19A C19 H19B 107.4 . .
C19 C20 C21 113.1(4) . .
C19 C20 H20A 109.0 . .
C21 C20 H20A 109.0 . .
C19 C20 H20B 109.0 . .
C21 C20 H20B 109.0 . .
H20A C20 H20B 107.8 . .
C20 C21 C22 117.0(4) . .
C20 C21 H21A 108.0 . .
C22 C21 H21A 108.0 . .
C20 C21 H21B 108.0 . .
C22 C21 H21B 108.0 . .
H21A C21 H21B 107.3 . .
O2 C22 C21 105.9(3) . .
O2 C22 H22A 110.6 . .
C21 C22 H22A 110.6 . .
O2 C22 H22B 110.6 . .
C21 C22 H22B 110.6 . .
H22A C22 H22B 108.7 . .
C1 O1 C9 118.9(3) . .
C3 O2 C22 117.0(3) . .
O3* O3 C7 74.7(10) . .
O3 O3* C7 73.4(10) . .
C7 O4 C8 118.6(4) . .

loop_
_geom_bond_atom_site_label_1
_geom_bond_atom_site_label_2
_geom_bond_distance
_geom_bond_site_symmetry_2
C1 O1 1.343(4) .
C1 C6 1.387(5) .
C1 C2 1.392(5) .
C2 C3 1.355(5) .
C2 H2 0.9300 .
C3 C4 1.389(6) .
C3 O2 1.398(4) .
C4 C5 1.407(5) .
C4 H4 0.9300 .
C5 C6 1.382(5) .
C5 C7 1.468(6) .
C6 H6 0.9300 .
C7 O3 1.253(8) .
C7 O3* 1.261(8) .
C7 O4 1.315(5) .
C8 O4 1.443(6) .
C8 H8A 0.9600 .
C8 H8B 0.9600 .
C8 H8C 0.9600 .
C9 O1 1.425(4) .
C9 C10 1.504(5) .
C9 H9A 0.9700 .
C9 H9B 0.9700 .
C10 C11 1.513(6) .
C10 H10A 0.9700 .
C10 H10B 0.9700 .
C11 C12 1.515(5) .
C11 H11A 0.9700 .
C11 H11B 0.9700 .
C12 C13 1.510(6) .
C12 H12A 0.9700 .
C12 H12B 0.9700 .
C13 C14 1.467(6) .
C13 H13A 0.9700 .
C13 H13B 0.9700 .
C14 C15 1.186(6) .
C15 C16 1.374(6) .
C16 C17 1.196(6) .
C17 C18 1.448(6) .
C18 C19 1.511(7) 3_756
C18 H18A 0.9700 .
C18 H18B 0.9700 .
C19 C20 1.491(6) .
C19 C18 1.511(7) 3_756
C19 H19A 0.9700 .
C19 H19B 0.9700 .
C20 C21 1.506(6) .
C20 H20A 0.9700 .
C20 H20B 0.9700 .
C21 C22 1.519(6) .
C21 H21A 0.9700 .
C21 H21B 0.9700 .
C22 O2 1.405(5) .
C22 H22A 0.9700 .
C22 H22B 0.9700 .
O3 O3* 0.691(9) .

loop_
_platon_squeeze_void_nr
_platon_squeeze_void_average_x
_platon_squeeze_void_average_y
_platon_squeeze_void_average_z
_platon_squeeze_void_volume
_platon_squeeze_void_count_electrons
_platon_squeeze_void_content
1 -0.053 0.000 0.500 238 56 ' '
2 -0.209 0.500 0.000 238 56 ' '
